data_4112102
loop_
_publ_author_name
'Jennifer Scott'
'Sandro Gambarotta'
'Ilia Korobkov'
'Quinten Knijnenburg'
'Bas de Bruin'
'Peter H. M. Budzelaar'

_publ_section_title
;
 Formation of a Paramagnetic Al Complex and Extrusion of Fe during the
 Reaction of (Diiminepyridine)Fe with AlR3 (R = Me, Et)
;
_journal_name_full 'Journal of the American Chemical Society'
_journal_page_first 17204
_journal_page_last 17206
_journal_paper_doi 10.1021/ja056135s
_journal_volume 127
_journal_year 2005
_chemical_formula_sum 'C49 H65 Al N3'
_chemical_formula_weight 723.02
_chemical_name_systematic
; 
 ? 
;
_space_group_IT_number 7
_symmetry_cell_setting monoclinic
_symmetry_space_group_name_Hall 'P -2yc'
_symmetry_space_group_name_H-M 'P 1 c 1'
_atom_sites_solution_hydrogens geom
_atom_sites_solution_primary direct
_atom_sites_solution_secondary difmap
_audit_creation_method SHELXL-97
_cell_angle_alpha 90.00
_cell_angle_beta 98.068(10)
_cell_angle_gamma 90.00
_cell_formula_units_Z 2
_cell_length_a 10.727(6)
_cell_length_b 12.871(7)
_cell_length_c 16.300(9)
_cell_measurement_reflns_used 353
_cell_measurement_temperature 213(2)
_cell_measurement_theta_max 17.53
_cell_measurement_theta_min 2.91
_cell_volume 2228(2)
_computing_cell_refinement 'SMART, Bruker (2000)'
_computing_data_collection 'SMART, Bruker (2000)'
_computing_data_reduction 'XPREP, Bruker (2000)'
_computing_molecular_graphics 'SHELXTL, Bruker (2000)'
_computing_publication_material 'SHELXTL, Bruker (2000)'
_computing_structure_refinement 'SHELXL-97 (Sheldrick, 1997)'
_computing_structure_solution 'SHELXS-97 (Sheldrick, 1990)'
_diffrn_ambient_temperature 213(2)
_diffrn_measured_fraction_theta_full 0.990
_diffrn_measured_fraction_theta_max 0.990
_diffrn_measurement_device_type 'CCD area detector'
_diffrn_measurement_method 'phi and omega scans'
_diffrn_radiation_monochromator graphite
_diffrn_radiation_source 'fine-focus sealed tube'
_diffrn_radiation_type MoK\a
_diffrn_radiation_wavelength 0.71073
_diffrn_reflns_av_R_equivalents 0.1378
_diffrn_reflns_av_sigmaI/netI 0.1738
_diffrn_reflns_limit_h_max 9
_diffrn_reflns_limit_h_min -9
_diffrn_reflns_limit_k_max 11
_diffrn_reflns_limit_k_min -11
_diffrn_reflns_limit_l_max 14
_diffrn_reflns_limit_l_min -14
_diffrn_reflns_number 8193
_diffrn_reflns_theta_full 18.86
_diffrn_reflns_theta_max 18.86
_diffrn_reflns_theta_min 2.49
_diffrn_standards_decay_% <1
_exptl_absorpt_coefficient_mu 0.080
_exptl_absorpt_correction_T_max 0.9984
_exptl_absorpt_correction_T_min 0.9920
_exptl_absorpt_correction_type multi-scan
_exptl_absorpt_process_details 'SADABS, Bruker (2000)'
_exptl_crystal_colour orange
_exptl_crystal_density_diffrn 1.078
_exptl_crystal_description block
_exptl_crystal_F_000 786
_exptl_crystal_size_max 0.10
_exptl_crystal_size_mid 0.05
_exptl_crystal_size_min 0.02
_refine_diff_density_max 0.200
_refine_diff_density_min -0.204
_refine_diff_density_rms 0.048
_refine_ls_abs_structure_details 'Flack H D (1983), Acta Cryst. A39, 876-881'
_refine_ls_abs_structure_Flack 1.1(5)
_refine_ls_extinction_method none
_refine_ls_goodness_of_fit_ref 1.040
_refine_ls_hydrogen_treatment constr
_refine_ls_matrix_type full
_refine_ls_number_parameters 297
_refine_ls_number_reflns 3453
_refine_ls_number_restraints 357
_refine_ls_restrained_S_all 1.001
_refine_ls_R_factor_all 0.1492
_refine_ls_R_factor_gt 0.0758
_refine_ls_shift/su_max 0.001
_refine_ls_shift/su_mean 0.001
_refine_ls_structure_factor_coef Fsqd
_refine_ls_weighting_details 'calc w=1/[\s^2^(Fo^2^)+(0.0505P)^2^]'
_refine_ls_weighting_scheme calc
_refine_ls_wR_factor_gt 0.1360
_refine_ls_wR_factor_ref 0.1612
_reflns_number_gt 1925
_reflns_number_total 3453
_reflns_threshold_expression >2sigma(I)
_cod_data_source_file ja056135ssi20051019_111002.cif
_cod_data_source_block sg2378
_cod_database_code 4112102

loop_
_symmetry_equiv_pos_as_xyz
'x, y, z'
'x, -y, z+1/2'

loop_
_atom_site_label
_atom_site_type_symbol
_atom_site_fract_x
_atom_site_fract_y
_atom_site_fract_z
_atom_site_U_iso_or_equiv
_atom_site_adp_type
_atom_site_occupancy
_atom_site_symmetry_multiplicity
_atom_site_calc_flag
_atom_site_refinement_flags
Al1 Al 0.8722(3) 0.4290(2) 0.7245(2) 0.0419(10) Uani 1 1 d U
N1 N 0.8803(8) 0.5788(6) 0.7916(5) 0.032(2) Uani 1 1 d U
N2 N 0.8685(8) 0.3900(6) 0.8360(5) 0.035(2) Uani 1 1 d U
N3 N 0.8717(7) 0.2611(6) 0.7188(5) 0.033(2) Uani 1 1 d U
C1 C 0.8753(9) 0.6587(8) 0.9292(6) 0.063(4) Uani 1 1 d U
H1A H 0.8783 0.7234 0.8991 0.095 Uiso 1 1 calc R
H1B H 0.9487 0.6536 0.9711 0.095 Uiso 1 1 calc R
H1C H 0.7997 0.6569 0.9555 0.095 Uiso 1 1 calc R
C2 C 0.8741(10) 0.5691(9) 0.8701(7) 0.037(3) Uani 1 1 d U
C3 C 0.8690(10) 0.4639(8) 0.8967(7) 0.038(3) Uani 1 1 d U
C4 C 0.8617(10) 0.4384(8) 0.9770(6) 0.047(3) Uani 1 1 d U
H4A H 0.8609 0.4907 1.0172 0.057 Uiso 1 1 calc R
C5 C 0.8556(11) 0.3347(9) 0.9989(7) 0.056(4) Uani 1 1 d U
H5A H 0.8496 0.3165 1.0541 0.067 Uiso 1 1 calc R
C6 C 0.8581(9) 0.2573(8) 0.9398(6) 0.042(3) Uani 1 1 d U
H6A H 0.8578 0.1867 0.9545 0.051 Uiso 1 1 calc R
C7 C 0.8612(9) 0.2870(8) 0.8585(6) 0.032(3) Uani 1 1 d U
C8 C 0.8675(10) 0.2170(8) 0.7922(7) 0.039(3) Uani 1 1 d U
C9 C 0.8670(10) 0.0986(7) 0.8053(6) 0.050(3) Uani 1 1 d U
H9A H 0.8713 0.0638 0.7530 0.074 Uiso 1 1 calc R
H9B H 0.7902 0.0785 0.8262 0.074 Uiso 1 1 calc R
H9C H 0.9391 0.0789 0.8450 0.074 Uiso 1 1 calc R
C10 C 1.0109(5) 0.7204(5) 0.7495(4) 0.044(3) Uani 1 1 d GU
C11 C 1.0231(6) 0.8154(6) 0.7110(4) 0.054(3) Uani 1 1 d GU
H11A H 1.1036 0.8424 0.7072 0.064 Uiso 1 1 calc R
C12 C 0.9164(8) 0.8707(4) 0.6780(4) 0.062(4) Uani 1 1 d GU
H12A H 0.9247 0.9350 0.6519 0.074 Uiso 1 1 calc R
C13 C 0.7975(6) 0.8308(5) 0.6835(4) 0.056(3) Uani 1 1 d GU
H13A H 0.7253 0.8682 0.6612 0.067 Uiso 1 1 calc R
C14 C 0.7852(5) 0.7358(6) 0.7221(5) 0.039(3) Uani 1 1 d GU
C15 C 0.8919(7) 0.6805(4) 0.7551(4) 0.035(3) Uani 1 1 d GU
C16 C 1.1283(2) 0.66815(14) 0.79007(15) 0.058(3) Uani 1 1 d U
H16A H 1.1074 0.5952 0.8017 0.070 Uiso 1 1 calc R
C17 C 1.1826(2) 0.72001(14) 0.87266(15) 0.097(5) Uani 1 1 d RU
H17A H 1.1189 0.7213 0.9094 0.146 Uiso 1 1 calc R
H17B H 1.2081 0.7905 0.8622 0.146 Uiso 1 1 calc R
H17C H 1.2550 0.6808 0.8983 0.146 Uiso 1 1 calc R
C18 C 1.2363(2) 0.66751(14) 0.73111(15) 0.079(4) Uani 1 1 d RU
H18A H 1.2042 0.6352 0.6786 0.118 Uiso 1 1 calc R
H18B H 1.3083 0.6286 0.7576 0.118 Uiso 1 1 calc R
H18C H 1.2615 0.7383 0.7215 0.118 Uiso 1 1 calc R
C19 C 0.6517(2) 0.69973(14) 0.73368(15) 0.046(3) Uani 1 1 d RU
H19A H 0.6556 0.6260 0.7512 0.055 Uiso 1 1 calc R
C20 C 0.5959(2) 0.76510(14) 0.80054(15) 0.088(4) Uani 1 1 d RU
H20A H 0.6518 0.7612 0.8527 0.132 Uiso 1 1 calc R
H20B H 0.5139 0.7377 0.8079 0.132 Uiso 1 1 calc R
H20C H 0.5873 0.8369 0.7826 0.132 Uiso 1 1 calc R
C21 C 0.5560(2) 0.70987(14) 0.65127(15) 0.074(4) Uani 1 1 d RU
H21A H 0.5868 0.6703 0.6076 0.111 Uiso 1 1 calc R
H21B H 0.5478 0.7824 0.6352 0.111 Uiso 1 1 calc R
H21C H 0.4745 0.6832 0.6604 0.111 Uiso 1 1 calc R
C22 C 0.9949(2) 0.17263(14) 0.62507(15) 0.036(3) Uani 1 1 d RU
C23 C 1.0028(2) 0.11487(14) 0.55393(15) 0.048(3) Uani 1 1 d RU
H23A H 1.0820 0.0984 0.5390 0.058 Uiso 1 1 calc R
C24 C 0.8937(2) 0.08144(14) 0.50490(15) 0.047(3) Uani 1 1 d RU
H24A H 0.8990 0.0424 0.4568 0.056 Uiso 1 1 calc R
C25 C 0.7766(2) 0.10576(14) 0.52700(15) 0.047(3) Uani 1 1 d RU
H25A H 0.7028 0.0831 0.4938 0.056 Uiso 1 1 calc R
C26 C 0.7687(2) 0.16352(14) 0.59813(15) 0.040(3) Uani 1 1 d RU
C27 C 0.8778(2) 0.19696(14) 0.64717(15) 0.036(3) Uani 1 1 d RU
C28 C 1.1202(2) 0.20222(14) 0.68033(15) 0.050(3) Uani 1 1 d RU
H28A H 1.1029 0.2565 0.7202 0.060 Uiso 1 1 calc R
C29 C 1.2199(2) 0.24482(14) 0.62640(15) 0.073(4) Uani 1 1 d RU
H29A H 1.1861 0.3056 0.5959 0.109 Uiso 1 1 calc R
H29B H 1.2385 0.1915 0.5878 0.109 Uiso 1 1 calc R
H29C H 1.2965 0.2635 0.6623 0.109 Uiso 1 1 calc R
C30 C 1.1759(2) 0.10359(14) 0.72966(15) 0.080(4) Uani 1 1 d RU
H30A H 1.1149 0.0770 0.7630 0.121 Uiso 1 1 calc R
H30B H 1.2526 0.1225 0.7654 0.121 Uiso 1 1 calc R
H30C H 1.1946 0.0505 0.6909 0.121 Uiso 1 1 calc R
C31 C 0.6375(2) 0.18945(14) 0.62334(15) 0.049(3) Uani 1 1 d RU
H31A H 0.6476 0.2393 0.6701 0.059 Uiso 1 1 calc R
C32 C 0.5468(2) 0.23636(14) 0.54890(15) 0.070(4) Uani 1 1 d RU
H32A H 0.5819 0.3008 0.5315 0.105 Uiso 1 1 calc R
H32B H 0.4653 0.2498 0.5660 0.105 Uiso 1 1 calc R
H32C H 0.5372 0.1875 0.5031 0.105 Uiso 1 1 calc R
C33 C 0.5780(2) 0.08059(14) 0.65261(15) 0.097(5) Uani 1 1 d RU
H33A H 0.6340 0.0514 0.6987 0.146 Uiso 1 1 calc R
H33B H 0.5684 0.0318 0.6068 0.146 Uiso 1 1 calc R
H33C H 0.4965 0.0941 0.6696 0.146 Uiso 1 1 calc R
C34 C 0.7110(2) 0.45282(14) 0.65137(15) 0.029(2) Uani 1 1 d RU
H34A H 0.6907 0.3923 0.6166 0.043 Uiso 1 1 calc R
H34B H 0.7189 0.5131 0.6168 0.043 Uiso 1 1 calc R
H34C H 0.6446 0.4647 0.6850 0.043 Uiso 1 1 calc R
C35 C 1.0269(2) 0.45470(14) 0.67106(15) 0.028(2) Uani 1 1 d RU
H35A H 1.0421 0.3953 0.6372 0.043 Uiso 1 1 calc R
H35B H 1.0987 0.4649 0.7136 0.043 Uiso 1 1 calc R
H35C H 1.0146 0.5163 0.6366 0.043 Uiso 1 1 calc R
C36 C 0.4141(2) 0.17237(14) 0.96195(15) 0.097(5) Uiso 1 1 d RU
H36A H 0.4172 0.2395 0.9849 0.116 Uiso 1 1 calc R
C37 C 0.5062(2) 0.14061(14) 0.91533(15) 0.111(5) Uiso 1 1 d RU
H37A H 0.5716 0.1862 0.9068 0.133 Uiso 1 1 calc R
C38 C 0.5017(2) 0.04138(14) 0.88139(15) 0.105(5) Uiso 1 1 d RU
H38A H 0.5640 0.0199 0.8499 0.126 Uiso 1 1 calc R
C39 C 0.4050(2) -0.02609(14) 0.89408(15) 0.078(4) Uiso 1 1 d RU
H39A H 0.4020 -0.0932 0.8711 0.094 Uiso 1 1 calc R
C40 C 0.3129(2) 0.00567(14) 0.94070(15) 0.089(4) Uiso 1 1 d RU
H40A H 0.2476 -0.0400 0.9493 0.106 Uiso 1 1 calc R
C41 C 0.3174(2) 0.10490(14) 0.97464(15) 0.098(5) Uiso 1 1 d RU
C42 C 0.2140(2) 0.13801(14) 1.02240(15) 0.138(6) Uiso 1 1 d RU
H42A H 0.1556 0.0809 1.0248 0.207 Uiso 1 1 calc R
H42B H 0.1697 0.1970 0.9951 0.207 Uiso 1 1 calc R
H42C H 0.2500 0.1575 1.0782 0.207 Uiso 1 1 calc R
C43 C 0.4464(2) 0.51745(14) 0.46767(15) 0.085(4) Uiso 1 1 d RU
H43A H 0.5283 0.4934 0.4859 0.102 Uiso 1 1 calc R
C44 C 0.3543(2) 0.51083(14) 0.51956(15) 0.122(5) Uiso 1 1 d RU
H44A H 0.3740 0.4823 0.5729 0.147 Uiso 1 1 calc R
C45 C 0.2331(2) 0.54641(14) 0.49258(15) 0.126(5) Uiso 1 1 d RU
H45A H 0.1709 0.5419 0.5277 0.151 Uiso 1 1 calc R
C46 C 0.2040(2) 0.58861(14) 0.41373(15) 0.105(5) Uiso 1 1 d RU
H46A H 0.1221 0.6127 0.3955 0.126 Uiso 1 1 calc R
C47 C 0.2961(2) 0.59523(14) 0.36184(15) 0.082(4) Uiso 1 1 d RU
H47A H 0.2764 0.6238 0.3085 0.099 Uiso 1 1 calc R
C48 C 0.4172(2) 0.55965(14) 0.38881(15) 0.098(5) Uiso 1 1 d RU
C49 C 0.5112(2) 0.57500(14) 0.33214(15) 0.154(7) Uiso 1 1 d RU
H49A H 0.4707 0.6053 0.2807 0.231 Uiso 1 1 calc R
H49B H 0.5479 0.5086 0.3207 0.231 Uiso 1 1 calc R
H49C H 0.5769 0.6212 0.3576 0.231 Uiso 1 1 calc R

loop_
_atom_site_aniso_label
_atom_site_aniso_U_11
_atom_site_aniso_U_22
_atom_site_aniso_U_33
_atom_site_aniso_U_23
_atom_site_aniso_U_13
_atom_site_aniso_U_12
Al1 0.048(2) 0.044(2) 0.036(2) 0.001(2) 0.0105(19) -0.007(2)
N1 0.036(5) 0.029(4) 0.031(5) 0.001(4) 0.001(4) -0.006(4)
N2 0.054(6) 0.021(4) 0.030(4) 0.004(4) 0.002(5) -0.005(5)
N3 0.034(6) 0.037(4) 0.029(4) 0.001(4) 0.008(4) 0.004(5)
C1 0.054(10) 0.064(7) 0.075(9) -0.037(7) 0.025(8) -0.013(7)
C2 0.046(8) 0.029(5) 0.040(6) -0.002(4) 0.022(7) 0.003(6)
C3 0.045(8) 0.040(5) 0.027(5) 0.007(4) 0.002(6) -0.012(7)
C4 0.080(9) 0.032(6) 0.031(6) -0.003(5) 0.009(7) 0.002(8)
C5 0.092(10) 0.051(7) 0.025(6) 0.010(5) 0.008(7) -0.002(8)
C6 0.060(9) 0.035(6) 0.033(6) 0.004(5) 0.009(7) -0.021(7)
C7 0.031(7) 0.039(5) 0.026(5) 0.005(4) 0.007(6) 0.003(6)
C8 0.047(8) 0.039(5) 0.031(5) -0.005(5) 0.003(7) -0.002(7)
C9 0.067(8) 0.049(6) 0.032(8) 0.017(6) 0.007(7) -0.008(7)
C10 0.055(5) 0.026(6) 0.048(8) -0.005(5) -0.001(6) -0.018(5)
C11 0.084(8) 0.026(7) 0.055(8) -0.006(5) 0.023(7) -0.010(6)
C12 0.099(9) 0.031(7) 0.061(8) 0.012(6) 0.033(9) 0.001(6)
C13 0.084(8) 0.032(7) 0.057(8) -0.006(6) 0.027(7) 0.011(6)
C14 0.059(5) 0.019(6) 0.039(8) -0.018(5) 0.009(6) 0.004(5)
C15 0.046(5) 0.024(5) 0.036(7) -0.006(5) 0.006(6) -0.008(5)
C16 0.045(6) 0.060(8) 0.066(8) 0.008(6) -0.005(6) -0.020(6)
C17 0.089(11) 0.119(13) 0.074(8) -0.011(8) -0.026(7) -0.025(9)
C18 0.061(8) 0.059(9) 0.117(10) -0.012(8) 0.014(7) -0.018(7)
C19 0.054(6) 0.034(7) 0.050(7) 0.001(6) 0.008(6) 0.016(6)
C20 0.078(10) 0.118(11) 0.076(8) -0.030(8) 0.038(7) 0.003(9)
C21 0.072(8) 0.073(9) 0.073(8) -0.020(8) -0.008(6) 0.008(8)
C22 0.049(5) 0.026(7) 0.038(7) 0.009(5) 0.022(5) 0.002(6)
C23 0.056(7) 0.035(8) 0.060(8) -0.002(5) 0.031(6) 0.001(6)
C24 0.075(8) 0.037(7) 0.032(7) -0.004(6) 0.021(6) -0.002(7)
C25 0.061(7) 0.052(8) 0.027(7) 0.001(5) 0.007(6) -0.006(6)
C26 0.054(5) 0.028(7) 0.034(7) 0.001(5) -0.006(5) 0.009(5)
C27 0.032(5) 0.053(7) 0.025(6) 0.002(5) 0.006(5) 0.008(6)
C28 0.040(6) 0.054(8) 0.056(8) -0.004(6) 0.008(5) 0.017(6)
C29 0.062(8) 0.084(9) 0.079(9) -0.024(7) 0.032(7) -0.013(7)
C30 0.046(9) 0.087(9) 0.108(11) 0.027(7) 0.009(7) 0.030(7)
C31 0.036(6) 0.052(8) 0.056(7) -0.014(6) -0.006(5) 0.000(6)
C32 0.059(8) 0.059(8) 0.084(9) 0.001(6) -0.019(7) -0.004(7)
C33 0.074(10) 0.089(10) 0.131(12) 0.037(8) 0.024(9) 0.004(8)
C34 0.048(6) 0.017(6) 0.023(6) -0.009(5) 0.006(5) 0.006(5)
C35 0.037(6) 0.017(6) 0.030(6) -0.013(5) 0.003(5) 0.003(5)

loop_
_atom_type_symbol
_atom_type_description
_atom_type_scat_dispersion_real
_atom_type_scat_dispersion_imag
_atom_type_scat_source
C C 0.0033 0.0016 'International Tables Vol C Tables 4.2.6.8 and 6.1.1.4'
H H 0.0000 0.0000 'International Tables Vol C Tables 4.2.6.8 and 6.1.1.4'
N N 0.0061 0.0033 'International Tables Vol C Tables 4.2.6.8 and 6.1.1.4'
Al Al 0.0645 0.0514 'International Tables Vol C Tables 4.2.6.8 and 6.1.1.4'

loop_
_geom_angle_atom_site_label_1
_geom_angle_atom_site_label_2
_geom_angle_atom_site_label_3
_geom_angle
N2 Al1 C34 119.0(3)
N2 Al1 C35 126.2(3)
C34 Al1 C35 114.72(18)
N2 Al1 N3 77.1(3)
C34 Al1 N3 97.6(3)
C35 Al1 N3 98.2(3)
N2 Al1 N1 76.2(4)
C34 Al1 N1 97.6(3)
C35 Al1 N1 95.4(3)
N3 Al1 N1 153.1(3)
C2 N1 C15 120.8(9)
C2 N1 Al1 113.6(7)
C15 N1 Al1 125.7(6)
C7 N2 C3 118.0(8)
C7 N2 Al1 121.3(7)
C3 N2 Al1 120.7(7)
C8 N3 C27 119.7(7)
C8 N3 Al1 112.8(7)
C27 N3 Al1 127.5(5)
N1 C2 C3 113.7(10)
N1 C2 C1 124.2(10)
C3 C2 C1 122.2(10)
C4 C3 N2 122.1(9)
C4 C3 C2 122.1(11)
N2 C3 C2 115.8(9)
C3 C4 C5 119.4(9)
C6 C5 C4 120.4(10)
C5 C6 C7 118.2(10)
N2 C7 C6 122.0(10)
N2 C7 C8 113.4(9)
C6 C7 C8 124.4(10)
N3 C8 C7 115.2(9)
N3 C8 C9 123.3(9)
C7 C8 C9 121.5(10)
C11 C10 C15 120.0
C11 C10 C16 117.9(5)
C15 C10 C16 121.9(5)
C12 C11 C10 120.0
C11 C12 C13 120.0
C14 C13 C12 120.0
C13 C14 C15 120.0
C13 C14 C19 118.0(5)
C15 C14 C19 121.8(5)
C14 C15 C10 120.0
C14 C15 N1 120.4(6)
C10 C15 N1 119.5(6)
C10 C16 C17 112.5(3)
C10 C16 C18 111.8(3)
C17 C16 C18 108.0
C14 C19 C20 112.2(3)
C14 C19 C21 112.0(3)
C20 C19 C21 106.4
C27 C22 C23 120.0
C27 C22 C28 122.2
C23 C22 C28 117.7
C24 C23 C22 120.0
C23 C24 C25 120.0
C26 C25 C24 120.0
C25 C26 C27 120.0
C25 C26 C31 119.9
C27 C26 C31 120.1
C22 C27 C26 120.0
C22 C27 N3 119.0(3)
C26 C27 N3 120.9(3)
C22 C28 C30 109.4
C22 C28 C29 111.2
C30 C28 C29 109.1
C26 C31 C32 111.4
C26 C31 C33 107.3
C32 C31 C33 109.3
C37 C36 C41 120.0
C36 C37 C38 120.0
C37 C38 C39 120.0
C40 C39 C38 120.0
C39 C40 C41 120.0
C40 C41 C36 120.0
C40 C41 C42 118.6
C36 C41 C42 121.3
C48 C43 C44 120.0
C45 C44 C43 120.0
C46 C45 C44 120.0
C45 C46 C47 120.0
C48 C47 C46 120.0
C47 C48 C43 120.0
C47 C48 C49 116.7
C43 C48 C49 123.2

loop_
_geom_bond_atom_site_label_1
_geom_bond_atom_site_label_2
_geom_bond_distance
Al1 N2 1.892(8)
Al1 C34 1.982(4)
Al1 C35 2.007(4)
Al1 N3 2.163(8)
Al1 N1 2.212(8)
N1 C2 1.297(10)
N1 C15 1.451(8)
N2 C7 1.381(10)
N2 C3 1.371(11)
N3 C8 1.331(11)
N3 C27 1.439(8)
C1 C2 1.501(13)
C2 C3 1.425(13)
C3 C4 1.362(12)
C4 C5 1.386(12)
C5 C6 1.389(12)
C6 C7 1.383(12)
C7 C8 1.416(12)
C8 C9 1.539(12)
C10 C11 1.3900
C10 C15 1.3900
C10 C16 1.497(6)
C11 C12 1.3900
C12 C13 1.3900
C13 C14 1.3900
C14 C15 1.3900
C14 C19 1.542(6)
C16 C17 1.5419
C16 C18 1.6058
C19 C20 1.5612
C19 C21 1.5774
C22 C27 1.3900
C22 C23 1.3901
C22 C28 1.5573
C23 C24 1.3899
C24 C25 1.3900
C25 C26 1.3899
C26 C27 1.3901
C26 C31 1.5568
C28 C30 1.5747
C28 C29 1.5749
C31 C32 1.5654
C31 C33 1.6379
C36 C37 1.3899
C36 C41 1.3901
C37 C38 1.3900
C38 C39 1.3901
C39 C40 1.3899
C40 C41 1.3900
C41 C42 1.5037
C43 C48 1.3900
C43 C44 1.3901
C44 C45 1.3900
C45 C46 1.3899
C46 C47 1.3900
C47 C48 1.3900
C48 C49 1.4729

loop_
_geom_torsion_atom_site_label_1
_geom_torsion_atom_site_label_2
_geom_torsion_atom_site_label_3
_geom_torsion_atom_site_label_4
_geom_torsion
N2 Al1 N1 C2 -2.4(7)
C34 Al1 N1 C2 115.7(7)
C35 Al1 N1 C2 -128.4(7)
N3 Al1 N1 C2 -8.2(12)
N2 Al1 N1 C15 177.4(8)
C34 Al1 N1 C15 -64.6(7)
C35 Al1 N1 C15 51.3(7)
N3 Al1 N1 C15 171.6(7)
C34 Al1 N2 C7 88.4(8)
C35 Al1 N2 C7 -93.9(8)
N3 Al1 N2 C7 -3.1(8)
N1 Al1 N2 C7 179.5(8)
C34 Al1 N2 C3 -89.5(8)
C35 Al1 N2 C3 88.1(8)
N3 Al1 N2 C3 178.9(8)
N1 Al1 N2 C3 1.6(7)
N2 Al1 N3 C8 0.8(8)
C34 Al1 N3 C8 -117.3(7)
C35 Al1 N3 C8 126.2(7)
N1 Al1 N3 C8 6.6(12)
N2 Al1 N3 C27 -177.8(7)
C34 Al1 N3 C27 64.1(6)
C35 Al1 N3 C27 -52.4(6)
N1 Al1 N3 C27 -172.0(6)
C15 N1 C2 C3 -177.1(8)
Al1 N1 C2 C3 2.6(11)
C15 N1 C2 C1 1.4(15)
Al1 N1 C2 C1 -178.9(8)
C7 N2 C3 C4 -0.5(15)
Al1 N2 C3 C4 177.5(9)
C7 N2 C3 C2 -178.8(9)
Al1 N2 C3 C2 -0.8(12)
N1 C2 C3 C4 -179.8(10)
C1 C2 C3 C4 1.7(16)
N1 C2 C3 N2 -1.4(14)
C1 C2 C3 N2 -180.0(9)
N2 C3 C4 C5 1.0(17)
C2 C3 C4 C5 179.2(10)
C3 C4 C5 C6 0.7(17)
C4 C5 C6 C7 -2.9(17)
C3 N2 C7 C6 -1.8(14)
Al1 N2 C7 C6 -179.8(8)
C3 N2 C7 C8 -177.1(9)
Al1 N2 C7 C8 4.9(12)
C5 C6 C7 N2 3.5(15)
C5 C6 C7 C8 178.2(10)
C27 N3 C8 C7 -179.8(7)
Al1 N3 C8 C7 1.5(12)
C27 N3 C8 C9 -0.9(15)
Al1 N3 C8 C9 -179.7(8)
N2 C7 C8 N3 -3.9(14)
C6 C7 C8 N3 -179.0(10)
N2 C7 C8 C9 177.2(9)
C6 C7 C8 C9 2.1(17)
C15 C10 C11 C12 0.0
C16 C10 C11 C12 -175.1(5)
C10 C11 C12 C13 0.0
C11 C12 C13 C14 0.0
C12 C13 C14 C15 0.0
C12 C13 C14 C19 174.5(5)
C13 C14 C15 C10 0.0
C19 C14 C15 C10 -174.3(5)
C13 C14 C15 N1 -176.8(7)
C19 C14 C15 N1 8.9(7)
C11 C10 C15 C14 0.0
C16 C10 C15 C14 174.9(5)
C11 C10 C15 N1 176.8(7)
C16 C10 C15 N1 -8.3(6)
C2 N1 C15 C14 -91.4(9)
Al1 N1 C15 C14 88.9(7)
C2 N1 C15 C10 91.8(9)
Al1 N1 C15 C10 -87.9(7)
C11 C10 C16 C17 74.8(4)
C15 C10 C16 C17 -100.2(4)
C11 C10 C16 C18 -46.9(4)
C15 C10 C16 C18 138.1(3)
C13 C14 C19 C20 -71.0(4)
C15 C14 C19 C20 103.4(4)
C13 C14 C19 C21 48.6(4)
C15 C14 C19 C21 -137.0(3)
C27 C22 C23 C24 0.0
C28 C22 C23 C24 176.4
C22 C23 C24 C25 0.0
C23 C24 C25 C26 0.0
C24 C25 C26 C27 0.0
C24 C25 C26 C31 -179.2
C23 C22 C27 C26 0.0
C28 C22 C27 C26 -176.2
C23 C22 C27 N3 -177.0(4)
C28 C22 C27 N3 6.8(4)
C25 C26 C27 C22 0.0
C31 C26 C27 C22 179.2
C25 C26 C27 N3 176.9(4)
C31 C26 C27 N3 -3.9(4)
C8 N3 C27 C22 -93.2(8)
Al1 N3 C27 C22 85.4(6)
C8 N3 C27 C26 89.9(9)
Al1 N3 C27 C26 -91.6(6)
C27 C22 C28 C30 101.8
C23 C22 C28 C30 -74.5
C27 C22 C28 C29 -137.6
C23 C22 C28 C29 46.1
C25 C26 C31 C32 -50.1
C27 C26 C31 C32 130.7
C25 C26 C31 C33 69.5
C27 C26 C31 C33 -109.8
C41 C36 C37 C38 0.0
C36 C37 C38 C39 0.0
C37 C38 C39 C40 0.0
C38 C39 C40 C41 0.0
C39 C40 C41 C36 0.0
C39 C40 C41 C42 178.0
C37 C36 C41 C40 0.0
C37 C36 C41 C42 -178.0
C48 C43 C44 C45 0.0
C43 C44 C45 C46 0.0
C44 C45 C46 C47 0.0
C45 C46 C47 C48 0.0
C46 C47 C48 C43 0.0
C46 C47 C48 C49 -176.5
C44 C43 C48 C47 0.0
C44 C43 C48 C49 176.3
